data_2211085
loop_
_publ_author_name
'Liang, Zu-Pei'
'Li, Jian'

_publ_section_title
;
 2,2'-(Ethane-1,2-diyl)bis(isoindoline-1,3-dione)
;
_journal_coeditor_code KJ2031
_journal_issue 11
_journal_name_full 'Acta Crystallographica Section E'
_journal_page_first o5282
_journal_page_last o5283
_journal_paper_doi 10.1107/S1600536806043923
_journal_volume 62
_journal_year 2006
_chemical_formula_iupac 'C18 H12 N2 O4'
_chemical_formula_moiety 'C18 H12 N2 O4'
_chemical_formula_sum 'C18 H12 N2 O4'
_chemical_formula_weight 320.30
_chemical_name_common 2-(2-(1,3-dioxoisoindolin-2-yl)ethyl)isoindoline-1,3-dione
_chemical_name_systematic 2,2'-(Ethane-1,2-diyl)bis(isoindoline-1,3-dione)
_space_group_IT_number 14
_symmetry_cell_setting monoclinic
_symmetry_space_group_name_Hall '-P 2ybc'
_symmetry_space_group_name_H-M 'P 1 21/c 1'
_atom_sites_solution_hydrogens geom
_atom_sites_solution_primary direct
_atom_sites_solution_secondary difmap
_cell_angle_alpha 90.00
_cell_angle_beta 92.618(4)
_cell_angle_gamma 90.00
_cell_formula_units_Z 2
_cell_length_a 4.8627(12)
_cell_length_b 9.312(2)
_cell_length_c 16.785(4)
_cell_measurement_reflns_used 1301
_cell_measurement_temperature 294(2)
_cell_measurement_theta_max 25.08
_cell_measurement_theta_min 2.50
_cell_volume 759.3(3)
_computing_cell_refinement 'SAINT (Bruker, 1997)'
_computing_data_collection 'SMART (Bruker, 1997)'
_computing_data_reduction SAINT
_computing_molecular_graphics 'SHELXTL (Bruker, 1997)'
_computing_publication_material SHELXTL
_computing_structure_refinement 'SHELXL97 (Sheldrick, 1997)'
_computing_structure_solution 'SHELXS97 (Sheldrick, 1997)'
_diffrn_ambient_temperature 294(2)
_diffrn_measured_fraction_theta_full 0.999
_diffrn_measured_fraction_theta_max 0.999
_diffrn_measurement_device_type 'Bruker SMART CCD area-detector'
_diffrn_measurement_method '\f and \w'
_diffrn_radiation_monochromator graphite
_diffrn_radiation_source 'fine-focus sealed tube'
_diffrn_radiation_type MoK\a
_diffrn_radiation_wavelength 0.71073
_diffrn_reflns_av_R_equivalents 0.0361
_diffrn_reflns_av_sigmaI/netI 0.0374
_diffrn_reflns_limit_h_max 5
_diffrn_reflns_limit_h_min -6
_diffrn_reflns_limit_k_max 10
_diffrn_reflns_limit_k_min -11
_diffrn_reflns_limit_l_max 20
_diffrn_reflns_limit_l_min -14
_diffrn_reflns_number 4127
_diffrn_reflns_theta_full 26.34
_diffrn_reflns_theta_max 26.34
_diffrn_reflns_theta_min 2.43
_diffrn_standards_number 0
_exptl_absorpt_coefficient_mu 0.101
_exptl_absorpt_correction_T_max 0.9900
_exptl_absorpt_correction_T_min 0.9684
_exptl_absorpt_correction_type multi-scan
_exptl_absorpt_process_details '(SADABS; Bruker, 1997)'
_exptl_crystal_colour colourless
_exptl_crystal_density_diffrn 1.401
_exptl_crystal_density_method 'not measured'
_exptl_crystal_description block
_exptl_crystal_F_000 332
_exptl_crystal_size_max 0.32
_exptl_crystal_size_mid 0.22
_exptl_crystal_size_min 0.10
_refine_diff_density_max 0.135
_refine_diff_density_min -0.195
_refine_ls_extinction_method none
_refine_ls_goodness_of_fit_ref 1.028
_refine_ls_hydrogen_treatment constr
_refine_ls_matrix_type full
_refine_ls_number_parameters 109
_refine_ls_number_reflns 1536
_refine_ls_number_restraints 0
_refine_ls_restrained_S_all 1.028
_refine_ls_R_factor_all 0.0770
_refine_ls_R_factor_gt 0.0433
_refine_ls_shift/su_max 0.000
_refine_ls_shift/su_mean 0.000
_refine_ls_structure_factor_coef Fsqd
_refine_ls_weighting_details 'calc w=1/[\s^2^(Fo^2^)+(0.0541P)^2^+0.0983P] where P=(Fo^2^+2Fc^2^)/3'
_refine_ls_weighting_scheme calc
_refine_ls_wR_factor_gt 0.1009
_refine_ls_wR_factor_ref 0.1182
_reflns_number_gt 995
_reflns_number_total 1536
_reflns_threshold_expression I>2\s(I)
_cod_data_source_file kj2031.cif
_cod_data_source_block I
_cod_depositor_comments
;
The following automatic conversions were performed:
'_symmetry_cell_setting' value 'Monoclinic' changed to 'monoclinic'
according to '/home/saulius/struct/CIF-dictionaries/cif_core.dic'
dictionary named 'cif_core.dic' version 2.4.1 from 2010-06-29.

Automatic conversion script
Id: cif_fix_enum 1527 2010-12-29 10:47:43Z saulius 

The following automatic conversions were performed:

'_symmetry_cell_setting' value 'Monoclinic' changed to 'monoclinic'
according to /home/saulius/struct/CIF-dictionaries/cif_core.dic
dictionary named 'cif_core.dic' version 2.4.1 from 2010-06-29.

Automatic conversion script
Id: cif_fix_values 1715 2011-07-08 13:25:40Z adriana 
;
_cod_original_cell_volume 759.2(3)
_cod_original_sg_symbol_H-M 'P 21/c'
_cod_database_code 2211085
_cod_database_fobs_code 2211085

loop_
_symmetry_equiv_pos_as_xyz
'x, y, z'
'-x, y+1/2, -z+1/2'
'-x, -y, -z'
'x, -y-1/2, z-1/2'

loop_
_atom_site_type_symbol
_atom_site_label
_atom_site_fract_x
_atom_site_fract_y
_atom_site_fract_z
_atom_site_U_iso_or_equiv
_atom_site_adp_type
_atom_site_calc_flag
_atom_site_refinement_flags
_atom_site_occupancy
O O1 0.6452(3) 0.88711(16) 0.84041(8) 0.0703(5) Uani d . 1
O O2 1.3870(3) 0.74793(14) 0.99781(8) 0.0630(4) Uani d . 1
N N1 1.0224(3) 0.85080(15) 0.92646(9) 0.0485(4) Uani d . 1
C C1 0.8221(4) 0.8094(2) 0.86923(11) 0.0499(5) Uani d . 1
C C2 0.8759(3) 0.6546(2) 0.85301(11) 0.0471(5) Uani d . 1
C C3 0.7450(4) 0.5602(2) 0.80068(12) 0.0612(6) Uani d . 1
H H3 0.5972 0.5893 0.7674 0.073 Uiso calc R 1
C C4 0.8417(5) 0.4205(2) 0.79944(14) 0.0673(6) Uani d . 1
H H4 0.7581 0.3545 0.7645 0.081 Uiso calc R 1
C C5 1.0594(4) 0.3777(2) 0.84895(13) 0.0640(6) Uani d . 1
H H5 1.1190 0.2829 0.8472 0.077 Uiso calc R 1
C C6 1.1927(4) 0.4726(2) 0.90160(12) 0.0565(5) Uani d . 1
H H6 1.3401 0.4435 0.9350 0.068 Uiso calc R 1
C C7 1.0971(4) 0.61142(19) 0.90221(11) 0.0452(5) Uani d . 1
C C8 1.1960(4) 0.73772(19) 0.94931(11) 0.0468(5) Uani d . 1
C C9 1.0515(4) 0.99572(18) 0.95821(12) 0.0529(5) Uani d . 1
H H9A 0.9479 1.0620 0.9238 0.064 Uiso calc R 1
H H9B 1.2437 1.0239 0.9590 0.064 Uiso calc R 1

loop_
_atom_site_aniso_label
_atom_site_aniso_U_11
_atom_site_aniso_U_22
_atom_site_aniso_U_33
_atom_site_aniso_U_12
_atom_site_aniso_U_13
_atom_site_aniso_U_23
O1 0.0630(9) 0.0776(10) 0.0684(10) 0.0235(8) -0.0167(8) 0.0064(8)
O2 0.0556(8) 0.0621(9) 0.0690(9) 0.0075(7) -0.0222(7) -0.0009(7)
N1 0.0462(8) 0.0450(9) 0.0536(10) 0.0060(7) -0.0073(7) 0.0007(7)
C1 0.0433(10) 0.0598(12) 0.0462(11) 0.0051(9) -0.0023(9) 0.0053(9)
C2 0.0405(10) 0.0543(11) 0.0465(10) 0.0001(8) 0.0021(8) 0.0001(9)
C3 0.0504(12) 0.0768(15) 0.0559(12) -0.0045(11) -0.0039(10) -0.0084(11)
C4 0.0678(14) 0.0686(14) 0.0659(14) -0.0128(12) 0.0069(12) -0.0170(11)
C5 0.0758(15) 0.0473(12) 0.0697(14) -0.0024(11) 0.0143(12) -0.0044(10)
C6 0.0581(12) 0.0524(12) 0.0589(13) 0.0057(9) 0.0019(10) 0.0044(9)
C7 0.0432(10) 0.0473(10) 0.0452(10) 0.0012(8) 0.0023(8) 0.0029(8)
C8 0.0420(10) 0.0510(11) 0.0470(11) 0.0029(8) -0.0042(9) 0.0054(8)
C9 0.0546(11) 0.0429(11) 0.0610(12) 0.0026(9) -0.0003(9) 0.0038(9)

loop_
_atom_type_symbol
_atom_type_description
_atom_type_scat_dispersion_real
_atom_type_scat_dispersion_imag
_atom_type_scat_source
C C 0.0033 0.0016 'International Tables Vol C Tables 4.2.6.8 and 6.1.1.4'
H H 0.0000 0.0000 'International Tables Vol C Tables 4.2.6.8 and 6.1.1.4'
N N 0.0061 0.0033 'International Tables Vol C Tables 4.2.6.8 and 6.1.1.4'
O O 0.0106 0.0060 'International Tables Vol C Tables 4.2.6.8 and 6.1.1.4'

loop_
_geom_angle_atom_site_label_1
_geom_angle_atom_site_label_2
_geom_angle_atom_site_label_3
_geom_angle_site_symmetry_1
_geom_angle_site_symmetry_3
_geom_angle
C1 N1 C8 . . 112.15(15)
C1 N1 C9 . . 124.28(15)
C8 N1 C9 . . 123.56(15)
O1 C1 N1 . . 125.01(19)
O1 C1 C2 . . 129.28(17)
N1 C1 C2 . . 105.71(14)
C3 C2 C7 . . 121.22(18)
C3 C2 C1 . . 130.76(17)
C7 C2 C1 . . 108.02(15)
C2 C3 C4 . . 117.51(19)
C2 C3 H3 . . 121.2
C4 C3 H3 . . 121.2
C5 C4 C3 . . 121.1(2)
C5 C4 H4 . . 119.5
C3 C4 H4 . . 119.5
C4 C5 C6 . . 121.6(2)
C4 C5 H5 . . 119.2
C6 C5 H5 . . 119.2
C7 C6 C5 . . 117.07(19)
C7 C6 H6 . . 121.5
C5 C6 H6 . . 121.5
C6 C7 C2 . . 121.49(18)
C6 C7 C8 . . 130.37(17)
C2 C7 C8 . . 108.13(15)
O2 C8 N1 . . 124.24(17)
O2 C8 C7 . . 129.81(17)
N1 C8 C7 . . 105.95(14)
N1 C9 C9 . 3_777 110.94(18)
N1 C9 H9A . . 109.5
C9 C9 H9A 3_777 . 109.5
N1 C9 H9B . . 109.5
C9 C9 H9B 3_777 . 109.5
H9A C9 H9B . . 108.0

loop_
_geom_bond_atom_site_label_1
_geom_bond_atom_site_label_2
_geom_bond_site_symmetry_2
_geom_bond_distance
O1 C1 . 1.208(2)
O2 C8 . 1.210(2)
N1 C1 . 1.391(2)
N1 C8 . 1.392(2)
N1 C9 . 1.455(2)
C1 C2 . 1.492(3)
C2 C3 . 1.378(3)
C2 C7 . 1.385(2)
C3 C4 . 1.384(3)
C3 H3 . 0.9300
C4 C5 . 1.375(3)
C4 H4 . 0.9300
C5 C6 . 1.389(3)
C5 H5 . 0.9300
C6 C7 . 1.374(3)
C6 H6 . 0.9300
C7 C8 . 1.485(3)
C9 C9 3_777 1.513(4)
C9 H9A . 0.9700
C9 H9B . 0.9700

loop_
_geom_torsion_atom_site_label_1
_geom_torsion_atom_site_label_2
_geom_torsion_atom_site_label_3
_geom_torsion_atom_site_label_4
_geom_torsion_site_symmetry_4
_geom_torsion
C8 N1 C1 O1 . 179.11(19)
C9 N1 C1 O1 . -1.8(3)
C8 N1 C1 C2 . -0.90(19)
C9 N1 C1 C2 . 178.18(16)
O1 C1 C2 C3 . 1.4(3)
N1 C1 C2 C3 . -178.54(19)
O1 C1 C2 C7 . -178.4(2)
N1 C1 C2 C7 . 1.60(19)
C7 C2 C3 C4 . 0.4(3)
C1 C2 C3 C4 . -179.48(19)
C2 C3 C4 C5 . 0.3(3)
C3 C4 C5 C6 . -0.6(3)
C4 C5 C6 C7 . 0.1(3)
C5 C6 C7 C2 . 0.6(3)
C5 C6 C7 C8 . -178.54(18)
C3 C2 C7 C6 . -0.8(3)
C1 C2 C7 C6 . 179.04(17)
C3 C2 C7 C8 . 178.46(17)
C1 C2 C7 C8 . -1.67(19)
C1 N1 C8 O2 . 179.40(17)
C9 N1 C8 O2 . 0.3(3)
C1 N1 C8 C7 . -0.1(2)
C9 N1 C8 C7 . -179.18(16)
C6 C7 C8 O2 . 0.9(4)
C2 C7 C8 O2 . -178.32(19)
C6 C7 C8 N1 . -179.66(19)
C2 C7 C8 N1 . 1.1(2)
C1 N1 C9 C9 3_777 105.2(2)
C8 N1 C9 C9 3_777 -75.8(3)
